data_7702683
loop_
_publ_author_name
'Murugavel, Ramaswamy'
'Krishnamurthy, Divya'
'Sathiyendiran, Malaichamy'

_publ_section_title
;
 Anionic metal--organic and cationic organic layer alternation in the
 coordination polymers [{M(BTEC)(OH2)4}&#x00B7;{C4H12N2}&#x00B7;4H2O]n (M
 = Co, Ni, and Zn; BTEC = 1,2,4,5-benzenetetracarboxylate)
;
_journal_issue 1
_journal_name_full 'Journal of the Chemical Society, Dalton Transactions'
_journal_page_first 34
_journal_paper_doi 10.1039/b105687p
_journal_year 2002
_chemical_formula_moiety '[Co(H2O)4(C6H2(COO)4)]2-(C4H12N)2+(H2O)2'
_chemical_formula_sum 'C14 H30 Co N2 O16'
_chemical_formula_weight 541.33
_chemical_name_common 'Co-pyromelttate complex'
_space_group_IT_number 2
_space_group_name_Hall '-P 1'
_space_group_name_H-M_alt 'P -1'
_symmetry_cell_setting triclinic
_symmetry_space_group_name_H-M 'P -1'
_atom_sites_solution_hydrogens geom
_atom_sites_solution_primary direct
_atom_sites_solution_secondary difmap
_audit_creation_method SHELXL-97
_cell_angle_alpha 104.63(3)
_cell_angle_beta 98.04(3)
_cell_angle_gamma 109.66(3)
_cell_formula_units_Z 2
_cell_length_a 6.8668(14)
_cell_length_b 9.1137(18)
_cell_length_c 9.6982(19)
_cell_measurement_reflns_used 25
_cell_measurement_temperature 213(2)
_cell_volume 535.9(3)
_computing_molecular_graphics PLATON99
_computing_publication_material CIFTAB
_computing_structure_refinement 'SHELXL-97 (Sheldrick, 1997)'
_computing_structure_solution 'SHELXS-97 (Sheldrick, 1990)'
_diffrn_ambient_temperature 213(2)
_diffrn_measured_fraction_theta_full 0.997
_diffrn_measured_fraction_theta_max 0.997
_diffrn_measurement_device_type 'STOE AED 2'
_diffrn_radiation_monochromator graphite
_diffrn_radiation_source 'fine-focus sealed tube'
_diffrn_radiation_type MoK\a
_diffrn_radiation_wavelength 0.71073
_diffrn_reflns_av_R_equivalents 0.0322
_diffrn_reflns_av_sigmaI/netI 0.0307
_diffrn_reflns_limit_h_max 8
_diffrn_reflns_limit_h_min -8
_diffrn_reflns_limit_k_max 10
_diffrn_reflns_limit_k_min -10
_diffrn_reflns_limit_l_max 11
_diffrn_reflns_limit_l_min -11
_diffrn_reflns_number 3685
_diffrn_reflns_theta_full 25.02
_diffrn_reflns_theta_max 25.02
_diffrn_reflns_theta_min 3.86
_diffrn_standards_decay_% negligible
_diffrn_standards_interval_time '60 min'
_diffrn_standards_number 3
_exptl_absorpt_coefficient_mu 0.886
_exptl_absorpt_correction_T_max 0.6656
_exptl_absorpt_correction_T_min 0.5375
_exptl_crystal_colour 'pink (lavender)'
_exptl_crystal_density_diffrn 1.677
_exptl_crystal_density_method 'not measured'
_exptl_crystal_description 'rectangluar blocks'
_exptl_crystal_F_000 283
_exptl_crystal_size_max 0.80
_exptl_crystal_size_mid 0.50
_exptl_crystal_size_min 0.50
_refine_diff_density_max 0.689
_refine_diff_density_min -0.906
_refine_diff_density_rms '0.102 ==#END'
_refine_ls_extinction_method none
_refine_ls_goodness_of_fit_ref 1.116
_refine_ls_hydrogen_treatment mixed
_refine_ls_matrix_type full
_refine_ls_number_parameters 196
_refine_ls_number_reflns 1884
_refine_ls_number_restraints 6
_refine_ls_restrained_S_all 1.115
_refine_ls_R_factor_all 0.0438
_refine_ls_R_factor_gt 0.0437
_refine_ls_shift/su_max 0.000
_refine_ls_shift/su_mean 0.000
_refine_ls_structure_factor_coef Fsqd
_refine_ls_weighting_details 'calc w=1/[\s^2^(Fo^2^)+(0.0475P)^2^+1.1687P] where P=(Fo^2^+2Fc^2^)/3'
_refine_ls_weighting_scheme calc
_refine_ls_wR_factor_gt 0.1119
_refine_ls_wR_factor_ref 0.1121
_reflns_number_gt 1872
_reflns_number_total 1884
_reflns_threshold_expression >2sigma(I)
_cod_data_source_file b105687p.txt
_cod_data_source_block mur008b
_cod_depositor_comments
;
The following automatic conversions were performed:

data item '_symmetry_cell_setting' value 'Triclinic' was changed to
'triclinic' in accordance with the
/home/saulius/struct/COD-crude-data/automatic-downloads/DataCite-retrospective/RSC/depositions/lib/dictionaries/cif_core.dic
dictionary named 'cif_core.dic' version 2.4.2 last updated on
2011-04-26.

Automatic conversion script
Id: cif_fix_values 6909 2019-04-08 15:41:33Z antanas 
;
_cod_original_cell_volume 535.90(18)
_cod_original_sg_symbol_H-M P-1
_cod_database_code 7702683

loop_
_symmetry_equiv_pos_as_xyz
'x, y, z'
'-x, -y, -z'

loop_
_atom_site_label
_atom_site_type_symbol
_atom_site_fract_x
_atom_site_fract_y
_atom_site_fract_z
_atom_site_U_iso_or_equiv
_atom_site_adp_type
_atom_site_occupancy
_atom_site_calc_flag
_atom_site_refinement_flags
Co1 Co 0.0000 0.0000 0.0000 0.0134(2) Uani 1 d S
O1 O 0.2567(3) 0.1717(3) -0.0432(2) 0.0207(5) Uani 1 d .
O2 O 0.2038(3) -0.0978(3) 0.0871(2) 0.0175(5) Uani 1 d .
O3 O 0.0286(3) 0.1627(2) 0.2127(2) 0.0156(4) Uani 1 d .
O4 O 0.2740(6) 0.3972(3) 0.2162(5) 0.0856(16) Uani 1 d .
O5 O -0.3451(3) 0.2554(2) 0.1302(2) 0.0192(5) Uani 1 d .
O6 O -0.4640(3) 0.1262(3) 0.2880(2) 0.0270(5) Uani 1 d .
O7 O 0.4073(4) -0.2681(3) 0.2666(3) 0.0378(7) Uani 1 d D
O8 O -0.1308(18) -0.4480(6) 0.0833(7) 0.153(4) Uani 1 d D
N1 N -0.1736(4) -0.0497(3) 0.3726(3) 0.0210(6) Uani 1 d .
C1 C 0.2129(5) 0.5413(3) 0.4996(3) 0.0174(6) Uani 1 d .
C2 C 0.0573(5) 0.4126(3) 0.3823(3) 0.0157(6) Uani 1 d .
C3 C -0.1581(4) 0.3723(3) 0.3828(3) 0.0151(6) Uani 1 d .
C4 C 0.1265(5) 0.3187(4) 0.2606(4) 0.0237(7) Uani 1 d .
C5 C -0.3363(4) 0.2395(3) 0.2565(3) 0.0168(6) Uani 1 d .
C6 C -0.0358(5) -0.1458(4) 0.3807(4) 0.0255(7) Uani 1 d .
C7 C -0.1848(5) 0.0355(4) 0.5230(4) 0.0244(7) Uani 1 d .
H1 H 0.391(10) 0.183(7) 0.003(7) 0.080 Uiso 1 d .
H2 H 0.245(10) 0.252(8) -0.018(7) 0.080 Uiso 1 d .
H3 H 0.248(9) -0.143(7) 0.018(7) 0.080 Uiso 1 d .
H4 H 0.291(10) -0.034(8) 0.143(7) 0.080 Uiso 1 d .
H5 H 0.365(9) 0.568(7) 0.505(6) 0.080 Uiso 1 d .
H6 H -0.123(9) 0.023(7) 0.326(7) 0.080 Uiso 1 d .
H7 H -0.316(10) -0.125(7) 0.320(7) 0.080 Uiso 1 d .
H8 H -0.025(9) -0.192(7) 0.282(7) 0.080 Uiso 1 d .
H9 H -0.105(9) -0.232(7) 0.422(7) 0.080 Uiso 1 d .
H10 H -0.269(9) 0.096(7) 0.513(6) 0.080 Uiso 1 d .
H11 H -0.256(9) -0.048(7) 0.569(6) 0.080 Uiso 1 d .
H12 H 0.388(10) -0.364(7) 0.246(7) 0.080 Uiso 1 d D
H13 H 0.315(9) -0.260(7) 0.210(6) 0.080 Uiso 1 d D
H14 H -0.080(13) -0.497(9) 0.095(9) 0.080 Uiso 1 d D
H15 H -0.251(9) -0.485(9) 0.079(8) 0.080 Uiso 1 d D

loop_
_atom_site_aniso_label
_atom_site_aniso_U_11
_atom_site_aniso_U_22
_atom_site_aniso_U_33
_atom_site_aniso_U_23
_atom_site_aniso_U_13
_atom_site_aniso_U_12
Co1 0.0154(3) 0.0118(3) 0.0105(3) 0.0007(2) 0.0027(2) 0.0046(2)
O1 0.0178(11) 0.0172(11) 0.0204(11) 0.0028(9) 0.0023(9) 0.0019(9)
O2 0.0171(10) 0.0144(10) 0.0145(11) -0.0012(8) -0.0005(8) 0.0042(8)
O3 0.0189(10) 0.0096(9) 0.0128(10) -0.0012(8) 0.0026(8) 0.0029(8)
O4 0.098(3) 0.0152(13) 0.108(3) -0.0205(16) 0.092(3) -0.0170(15)
O5 0.0192(10) 0.0194(10) 0.0138(11) 0.0005(8) 0.0003(8) 0.0062(8)
O6 0.0249(12) 0.0181(11) 0.0205(12) 0.0025(9) -0.0033(9) -0.0066(9)
O7 0.0312(14) 0.0291(13) 0.0355(15) 0.0060(12) 0.0003(11) -0.0031(11)
O8 0.274(10) 0.041(3) 0.056(3) 0.007(2) 0.045(5) -0.041(4)
N1 0.0216(13) 0.0215(13) 0.0159(13) 0.0059(11) 0.0012(10) 0.0052(11)
C1 0.0141(13) 0.0125(13) 0.0198(15) 0.0002(12) 0.0024(12) 0.0025(11)
C2 0.0189(14) 0.0098(13) 0.0139(14) 0.0003(11) 0.0042(11) 0.0026(11)
C3 0.0174(14) 0.0091(12) 0.0132(14) 0.0005(11) 0.0002(11) 0.0021(11)
C4 0.0251(16) 0.0132(14) 0.0235(17) -0.0031(12) 0.0108(13) 0.0008(12)
C5 0.0152(13) 0.0121(13) 0.0164(15) -0.0022(11) -0.0003(12) 0.0039(11)
C6 0.0325(18) 0.0214(16) 0.0206(17) 0.0042(13) 0.0029(14) 0.0112(14)
C7 0.0266(17) 0.0309(18) 0.0175(16) 0.0080(14) 0.0070(13) 0.0126(14)

loop_
_atom_type_symbol
_atom_type_description
_atom_type_scat_dispersion_real
_atom_type_scat_dispersion_imag
_atom_type_scat_source
C C 0.0033 0.0016 'International Tables Vol C Tables 4.2.6.8 and 6.1.1.4'
H H 0.0000 0.0000 'International Tables Vol C Tables 4.2.6.8 and 6.1.1.4'
N N 0.0061 0.0033 'International Tables Vol C Tables 4.2.6.8 and 6.1.1.4'
O O 0.0106 0.0060 'International Tables Vol C Tables 4.2.6.8 and 6.1.1.4'
Co Co 0.3494 0.9721 'International Tables Vol C Tables 4.2.6.8 and 6.1.1.4'

loop_
_geom_angle_atom_site_label_1
_geom_angle_atom_site_label_2
_geom_angle_atom_site_label_3
_geom_angle
_geom_angle_site_symmetry_1
_geom_angle_site_symmetry_3
O2 Co1 O2 180.00(12) 2 .
O2 Co1 O1 90.58(9) 2 2
O2 Co1 O1 89.42(9) . 2
O2 Co1 O1 89.42(9) 2 .
O2 Co1 O1 90.58(9) . .
O1 Co1 O1 180.00(14) 2 .
O2 Co1 O3 92.85(8) 2 2
O2 Co1 O3 87.15(8) . 2
O1 Co1 O3 94.26(9) 2 2
O1 Co1 O3 85.74(9) . 2
O2 Co1 O3 87.15(8) 2 .
O2 Co1 O3 92.85(8) . .
O1 Co1 O3 85.74(9) 2 .
O1 Co1 O3 94.26(9) . .
O3 Co1 O3 180.00(12) 2 .
C4 O3 Co1 126.9(2) . .
C7 N1 C6 110.8(3) . .
C3 C1 C2 121.3(3) 2_566 .
C1 C2 C3 119.1(3) . .
C1 C2 C4 119.0(3) . .
C3 C2 C4 121.9(3) . .
C1 C3 C2 119.6(3) 2_566 .
C1 C3 C5 118.2(3) 2_566 .
C2 C3 C5 122.2(3) . .
O4 C4 O3 124.9(3) . .
O4 C4 C2 118.0(3) . .
O3 C4 C2 117.1(3) . .
O6 C5 O5 126.0(3) . .
O6 C5 C3 116.5(3) . .
O5 C5 C3 117.5(3) . .
N1 C6 C7 110.7(3) . 2_556
N1 C7 C6 110.8(3) . 2_556

loop_
_geom_bond_atom_site_label_1
_geom_bond_atom_site_label_2
_geom_bond_distance
_geom_bond_site_symmetry_2
Co1 O2 2.087(2) 2
Co1 O2 2.087(2) .
Co1 O1 2.100(2) 2
Co1 O1 2.100(2) .
Co1 O3 2.154(2) 2
Co1 O3 2.154(2) .
O3 C4 1.274(4) .
O4 C4 1.230(4) .
O5 C5 1.266(4) .
O6 C5 1.247(4) .
N1 C7 1.495(4) .
N1 C6 1.497(4) .
C1 C3 1.389(4) 2_566
C1 C2 1.398(4) .
C2 C3 1.400(4) .
C2 C4 1.507(4) .
C3 C1 1.389(4) 2_566
C3 C5 1.515(4) .
C6 C7 1.511(5) 2_556
C7 C6 1.511(5) 2_556
